data_7109593
loop_
_publ_author_name
'Markus B. Lauber'
'Constantin-Gabriel Daniliuc'
'Jan Paradies'

_publ_section_title
;
 Desymmetrization of 4,6-diprotected myo-inositol
;
_journal_name_full Chem.Commun.
_journal_page_first 7409
_journal_paper_doi 10.1039/c3cc43663b
_journal_volume 49
_journal_year 2013
_chemical_formula_sum 'C12 H20 O6'
_chemical_formula_weight 260.28
_chemical_name_systematic
; 
 ? 
;
_space_group_IT_number 15
_symmetry_cell_setting monoclinic
_symmetry_space_group_name_Hall '-C 2yc'
_symmetry_space_group_name_H-M 'C 1 2/c 1'
_atom_sites_solution_hydrogens geom
_atom_sites_solution_primary direct
_atom_sites_solution_secondary difmap
_audit_creation_method SHELXL-97
_cell_angle_alpha 90.00
_cell_angle_beta 108.049(1)
_cell_angle_gamma 90.00
_cell_formula_units_Z 16
_cell_length_a 21.6206(4)
_cell_length_b 11.0216(2)
_cell_length_c 23.9782(5)
_cell_measurement_reflns_used 4861
_cell_measurement_temperature 223(2)
_cell_measurement_theta_max 28.28
_cell_measurement_theta_min 4.08
_cell_volume 5432.68(18)
_computing_cell_refinement 'Collect (Nonius B.V., 1998)'
_computing_data_collection 'Collect (Nonius B.V., 1998)'
_computing_data_reduction 'Denzo-SMN (Otwinowski & Minor, 1997)'
_computing_molecular_graphics 'XP (BrukerAXS, 2000)'
_computing_publication_material 'SHELXL-97 (Sheldrick, 1997)'
_computing_structure_refinement 'SHELXL-97 (Sheldrick, 1997)'
_computing_structure_solution 'SHELXS-97 (Sheldrick, 1990)'
_diffrn_ambient_temperature 223(2)
_diffrn_measured_fraction_theta_full 0.987
_diffrn_measured_fraction_theta_max 0.987
_diffrn_measurement_device_type 'Nonius KappaCCD APEXII'
_diffrn_measurement_method '\w and \f scans'
_diffrn_radiation_monochromator 'Montel mirror'
_diffrn_radiation_source 'rotating anode Nonius FR591'
_diffrn_radiation_type MoK\a
_diffrn_radiation_wavelength 0.71073
_diffrn_reflns_av_R_equivalents 0.037
_diffrn_reflns_av_sigmaI/netI 0.0449
_diffrn_reflns_limit_h_max 28
_diffrn_reflns_limit_h_min -28
_diffrn_reflns_limit_k_max 13
_diffrn_reflns_limit_k_min -14
_diffrn_reflns_limit_l_max 31
_diffrn_reflns_limit_l_min -31
_diffrn_reflns_number 15088
_diffrn_reflns_theta_full 28.35
_diffrn_reflns_theta_max 28.35
_diffrn_reflns_theta_min 4.11
_exptl_absorpt_coefficient_mu 0.102
_exptl_absorpt_correction_T_max 0.9929
_exptl_absorpt_correction_T_min 0.9799
_exptl_absorpt_correction_type multi-scan
_exptl_absorpt_process_details 'Denzo (Otwinowski, Borek, Majewski & Minor, 2003)'
_exptl_crystal_colour colourless
_exptl_crystal_density_diffrn 1.273
_exptl_crystal_density_method 'not measured'
_exptl_crystal_description plate
_exptl_crystal_F_000 2240
_exptl_crystal_size_max 0.20
_exptl_crystal_size_mid 0.20
_exptl_crystal_size_min 0.07
_refine_diff_density_max 0.518
_refine_diff_density_min -0.427
_refine_diff_density_rms 0.050
_refine_ls_extinction_method none
_refine_ls_goodness_of_fit_ref 1.034
_refine_ls_hydrogen_treatment constr
_refine_ls_matrix_type full
_refine_ls_number_parameters 363
_refine_ls_number_reflns 6704
_refine_ls_number_restraints 183
_refine_ls_restrained_S_all 1.103
_refine_ls_R_factor_all 0.1254
_refine_ls_R_factor_gt 0.0841
_refine_ls_shift/su_max 0.000
_refine_ls_shift/su_mean 0.000
_refine_ls_structure_factor_coef Fsqd
_refine_ls_weighting_details 'calc w=1/[\s^2^(Fo^2^)+(0.0735P)^2^+12.7218P] where P=(Fo^2^+2Fc^2^)/3'
_refine_ls_weighting_scheme calc
_refine_ls_wR_factor_gt 0.1943
_refine_ls_wR_factor_ref 0.2275
_reflns_number_gt 4318
_reflns_number_total 6704
_reflns_threshold_expression >2sigma(I)
_cod_data_source_file c3cc43663b.txt
_cod_data_source_block fro6596
_cod_original_sg_symbol_H-M C2/c
_cod_database_code 7109593

loop_
_symmetry_equiv_pos_as_xyz
'x, y, z'
'-x, y, -z+1/2'
'x+1/2, y+1/2, z'
'-x+1/2, y+1/2, -z+1/2'
'-x, -y, -z'
'x, -y, z-1/2'
'-x+1/2, -y+1/2, -z'
'x+1/2, -y+1/2, z-1/2'

loop_
_atom_site_label
_atom_site_type_symbol
_atom_site_fract_x
_atom_site_fract_y
_atom_site_fract_z
_atom_site_U_iso_or_equiv
_atom_site_adp_type
_atom_site_occupancy
_atom_site_symmetry_multiplicity
_atom_site_calc_flag
_atom_site_refinement_flags
_atom_site_disorder_assembly
_atom_site_disorder_group
C1A C 0.34455(16) 0.4525(3) 0.11919(13) 0.0492(8) Uani 1 1 d . A .
H1A H 0.3772 0.4022 0.1086 0.059 Uiso 1 1 calc R . .
O11A O 0.35208(11) 0.4374(2) 0.18031(9) 0.0585(6) Uani 1 1 d D . .
C12A C 0.4149(6) 0.4331(14) 0.2251(6) 0.0669(17) Uani 0.264(7) 1 d PDU A 1
H12A H 0.4188 0.4993 0.2533 0.080 Uiso 0.264(7) 1 calc PR A 1
H12B H 0.4499 0.4408 0.2074 0.080 Uiso 0.264(7) 1 calc PR A 1
C13A C 0.4186(8) 0.3159(14) 0.2542(6) 0.0716(17) Uani 0.264(7) 1 d PDU A 1
H13A H 0.4074 0.2444 0.2320 0.086 Uiso 0.264(7) 1 calc PR A 1
C14A C 0.4379(18) 0.311(2) 0.3127(7) 0.088(3) Uani 0.264(7) 1 d PDU A 1
H14A H 0.4490 0.3827 0.3348 0.105 Uiso 0.264(7) 1 calc PR A 1
H14B H 0.4405 0.2359 0.3318 0.105 Uiso 0.264(7) 1 calc PR A 1
C12C C 0.4137(3) 0.3813(7) 0.2118(2) 0.0669(17) Uani 0.736(7) 1 d PDU A 2
H12E H 0.4498 0.4294 0.2068 0.080 Uiso 0.736(7) 1 calc PR A 2
H12F H 0.4161 0.2996 0.1965 0.080 Uiso 0.736(7) 1 calc PR A 2
C13C C 0.4183(3) 0.3750(6) 0.2740(2) 0.0716(17) Uani 0.736(7) 1 d PDU A 2
H13C H 0.4112 0.4445 0.2938 0.086 Uiso 0.736(7) 1 calc PR A 2
C14C C 0.4329(6) 0.2690(7) 0.3022(3) 0.088(3) Uani 0.736(7) 1 d PDU A 2
H14E H 0.4400 0.1998 0.2821 0.105 Uiso 0.736(7) 1 calc PR A 2
H14F H 0.4360 0.2637 0.3421 0.105 Uiso 0.736(7) 1 calc PR A 2
C2A C 0.35361(14) 0.5848(3) 0.10567(12) 0.0462(7) Uani 1 1 d . . .
H2A H 0.3236 0.6338 0.1205 0.055 Uiso 1 1 calc R A .
O21A O 0.41807(12) 0.6244(3) 0.13502(11) 0.0763(9) Uani 1 1 d . A .
H21A H 0.4444 0.5750 0.1292 0.114 Uiso 1 1 calc R . .
C3A C 0.33567(15) 0.6058(3) 0.03946(13) 0.0444(7) Uani 1 1 d . A .
H3A H 0.3637 0.5558 0.0228 0.053 Uiso 1 1 calc R . .
O31A O 0.34473(12) 0.7312(2) 0.02982(10) 0.0593(6) Uani 1 1 d D . .
C32A C 0.3925(3) 0.7716(7) 0.0048(3) 0.0663(17) Uani 0.633(6) 1 d PDU A 1
H32A H 0.4295 0.7155 0.0154 0.080 Uiso 0.633(6) 1 calc PR A 1
H32B H 0.4083 0.8518 0.0204 0.080 Uiso 0.633(6) 1 calc PR A 1
C33A C 0.3656(3) 0.7783(6) -0.0589(3) 0.0698(15) Uani 0.633(6) 1 d PDU A 1
H33A H 0.3482 0.7068 -0.0790 0.084 Uiso 0.633(6) 1 calc PR A 1
C34A C 0.3637(5) 0.8774(8) -0.0907(4) 0.081(2) Uani 0.633(6) 1 d PDU A 1
H34A H 0.3806 0.9508 -0.0722 0.097 Uiso 0.633(6) 1 calc PR A 1
H34B H 0.3454 0.8744 -0.1317 0.097 Uiso 0.633(6) 1 calc PR A 1
C32C C 0.3763(6) 0.7340(9) -0.0164(5) 0.0663(17) Uani 0.367(6) 1 d PDU A 2
H32E H 0.4155 0.6835 -0.0046 0.080 Uiso 0.367(6) 1 calc PR A 2
H32F H 0.3466 0.7003 -0.0527 0.080 Uiso 0.367(6) 1 calc PR A 2
C33C C 0.3938(5) 0.8572(9) -0.0271(5) 0.0698(15) Uani 0.367(6) 1 d PDU A 2
H33C H 0.4158 0.9021 0.0065 0.084 Uiso 0.367(6) 1 calc PR A 2
C34C C 0.3833(9) 0.9142(15) -0.0769(6) 0.081(2) Uani 0.367(6) 1 d PDU A 2
H34E H 0.3616 0.8748 -0.1123 0.097 Uiso 0.367(6) 1 calc PR A 2
H34F H 0.3975 0.9947 -0.0773 0.097 Uiso 0.367(6) 1 calc PR A 2
C4A C 0.26518(15) 0.5698(3) 0.01248(12) 0.0440(7) Uani 1 1 d . . .
H4A H 0.2390 0.6133 0.0335 0.053 Uiso 1 1 calc R A .
O41A O 0.24102(12) 0.6009(2) -0.04818(9) 0.0569(6) Uani 1 1 d . A .
H41A H 0.2095 0.6474 -0.0537 0.085 Uiso 1 1 calc R . .
C5A C 0.25804(18) 0.4342(3) 0.02053(13) 0.0528(8) Uani 1 1 d . A .
H5A H 0.2123 0.4096 0.0013 0.063 Uiso 1 1 calc R . .
O51A O 0.29978(15) 0.3693(2) -0.00461(11) 0.0715(8) Uani 1 1 d . . .
H51A H 0.2776 0.3253 -0.0315 0.107 Uiso 1 1 calc R A .
C6A C 0.27702(18) 0.4073(3) 0.08647(14) 0.0507(8) Uani 1 1 d . . .
H6A H 0.2455 0.4482 0.1026 0.061 Uiso 1 1 calc R A .
O61A O 0.27240(18) 0.2797(2) 0.09379(12) 0.0786(9) Uani 1 1 d . A .
H61A H 0.2623 0.2661 0.1239 0.118 Uiso 1 1 calc R . .
C1B C 0.14375(16) 0.3709(3) 0.28293(12) 0.0451(7) Uani 1 1 d . B .
H1B H 0.1368 0.4453 0.2587 0.054 Uiso 1 1 calc R . .
O11B O 0.11357(12) 0.3852(2) 0.32820(9) 0.0530(6) Uani 1 1 d . . .
C12B C 0.0883(2) 0.5042(4) 0.33087(18) 0.0745(12) Uani 1 1 d . . .
H12C H 0.1243 0.5625 0.3403 0.089 Uiso 1 1 calc R . .
H12D H 0.0584 0.5254 0.2922 0.089 Uiso 1 1 calc R . .
C13B C 0.0548(3) 0.5141(5) 0.3736(2) 0.0884(14) Uani 1 1 d . . .
H13B H 0.0234 0.4545 0.3725 0.106 Uiso 1 1 calc R . .
C14B C 0.0636(3) 0.5967(6) 0.4134(2) 0.120(2) Uani 1 1 d . . .
H14C H 0.0945 0.6582 0.4163 0.143 Uiso 1 1 calc R . .
H14D H 0.0390 0.5953 0.4396 0.143 Uiso 1 1 calc R . .
C2B C 0.11240(16) 0.2644(3) 0.24480(14) 0.0524(8) Uani 1 1 d . . .
H2B H 0.1157 0.1923 0.2702 0.063 Uiso 1 1 calc R . .
O21B O 0.04511(13) 0.2883(4) 0.21552(13) 0.0856(10) Uani 1 1 d . . .
H21B H 0.0375 0.3613 0.2189 0.128 Uiso 1 1 calc R . .
C3B C 0.14679(16) 0.2367(3) 0.19968(14) 0.0523(8) Uani 1 1 d . B .
H3B H 0.1420 0.3062 0.1725 0.063 Uiso 1 1 calc R . .
O31B O 0.11689(15) 0.1317(3) 0.16804(14) 0.0869(10) Uani 1 1 d D . .
C32B C 0.0848(7) 0.1659(10) 0.1073(3) 0.099(3) Uani 0.454(5) 1 d PDU B 1
H32C H 0.0538 0.2310 0.1067 0.119 Uiso 0.454(5) 1 calc PR B 1
H32D H 0.1177 0.1991 0.0910 0.119 Uiso 0.454(5) 1 calc PR B 1
C33B C 0.0507(6) 0.0695(11) 0.0693(4) 0.109(3) Uani 0.454(5) 1 d PDU B 1
H33B H 0.0339 0.0057 0.0863 0.130 Uiso 0.454(5) 1 calc PR B 1
C34B C 0.0415(7) 0.0650(16) 0.0125(5) 0.144(4) Uani 0.454(5) 1 d PDU B 1
H34C H 0.0576 0.1273 -0.0059 0.173 Uiso 0.454(5) 1 calc PR B 1
H34D H 0.0188 -0.0005 -0.0097 0.173 Uiso 0.454(5) 1 calc PR B 1
C32D C 0.1133(5) 0.1129(9) 0.1089(3) 0.099(3) Uani 0.546(5) 1 d PDU B 2
H32G H 0.1005 0.0296 0.0963 0.119 Uiso 0.546(5) 1 calc PR B 2
H32H H 0.1547 0.1317 0.1020 0.119 Uiso 0.546(5) 1 calc PR B 2
C33D C 0.0631(5) 0.1992(10) 0.0801(4) 0.109(3) Uani 0.546(5) 1 d PDU B 2
H33D H 0.0249 0.2042 0.0909 0.130 Uiso 0.546(5) 1 calc PR B 2
C34D C 0.0710(7) 0.2706(12) 0.0388(5) 0.144(4) Uani 0.546(5) 1 d PDU B 2
H34G H 0.1091 0.2656 0.0281 0.173 Uiso 0.546(5) 1 calc PR B 2
H34H H 0.0384 0.3267 0.0201 0.173 Uiso 0.546(5) 1 calc PR B 2
C4B C 0.21820(16) 0.2128(3) 0.23047(14) 0.0451(7) Uani 1 1 d . . .
H4B H 0.2220 0.1431 0.2574 0.054 Uiso 1 1 calc R B .
O41B O 0.25269(13) 0.18507(19) 0.19027(11) 0.0568(6) Uani 1 1 d . B .
H41B H 0.2500 0.1113 0.1831 0.085 Uiso 1 1 calc R . .
C5B C 0.25010(15) 0.3221(3) 0.26607(13) 0.0418(6) Uani 1 1 d . B .
H5B H 0.2964 0.3036 0.2864 0.050 Uiso 1 1 calc R . .
O51B O 0.24593(11) 0.42524(18) 0.22912(9) 0.0461(5) Uani 1 1 d . . .
H51B H 0.2780 0.4268 0.2171 0.069 Uiso 1 1 calc R B .
C6B C 0.21634(15) 0.3510(3) 0.31121(12) 0.0420(6) Uani 1 1 d . . .
H6B H 0.2223 0.2810 0.3382 0.050 Uiso 1 1 calc R B .
O61B O 0.24673(13) 0.4537(2) 0.34444(9) 0.0549(6) Uani 1 1 d . B .
H61B H 0.2441 0.4486 0.3782 0.082 Uiso 1 1 calc R . .

loop_
_atom_site_aniso_label
_atom_site_aniso_U_11
_atom_site_aniso_U_22
_atom_site_aniso_U_33
_atom_site_aniso_U_23
_atom_site_aniso_U_13
_atom_site_aniso_U_12
C1A 0.0561(18) 0.0562(18) 0.0419(16) 0.0095(14) 0.0247(14) 0.0198(15)
O11A 0.0523(13) 0.0856(18) 0.0417(11) 0.0204(12) 0.0203(10) 0.0198(12)
C12A 0.056(2) 0.086(4) 0.060(3) 0.023(3) 0.020(2) 0.026(3)
C13A 0.058(2) 0.094(4) 0.063(3) 0.018(3) 0.018(2) 0.020(3)
C14A 0.073(3) 0.097(6) 0.090(4) 0.044(4) 0.021(3) 0.004(5)
C12C 0.056(2) 0.086(4) 0.060(3) 0.023(3) 0.020(2) 0.026(3)
C13C 0.058(2) 0.094(4) 0.063(3) 0.018(3) 0.018(2) 0.020(3)
C14C 0.073(3) 0.097(6) 0.090(4) 0.044(4) 0.021(3) 0.004(5)
C2A 0.0413(16) 0.0606(19) 0.0378(15) 0.0012(14) 0.0138(12) 0.0040(14)
O21A 0.0455(13) 0.129(3) 0.0514(14) 0.0111(16) 0.0107(11) -0.0066(15)
C3A 0.0538(18) 0.0438(16) 0.0398(15) 0.0029(12) 0.0206(13) 0.0082(13)
O31A 0.0788(17) 0.0501(13) 0.0509(13) 0.0058(11) 0.0228(12) -0.0025(12)
C32A 0.051(3) 0.061(4) 0.086(4) 0.014(3) 0.020(3) -0.011(3)
C33A 0.071(3) 0.077(3) 0.074(3) -0.005(3) 0.041(3) -0.002(3)
C34A 0.083(6) 0.087(5) 0.089(4) 0.010(4) 0.050(4) -0.001(4)
C32C 0.051(3) 0.061(4) 0.086(4) 0.014(3) 0.020(3) -0.011(3)
C33C 0.071(3) 0.077(3) 0.074(3) -0.005(3) 0.041(3) -0.002(3)
C34C 0.083(6) 0.087(5) 0.089(4) 0.010(4) 0.050(4) -0.001(4)
C4A 0.0545(18) 0.0498(17) 0.0291(13) -0.0007(12) 0.0153(12) 0.0059(14)
O41A 0.0656(15) 0.0725(16) 0.0322(10) 0.0038(10) 0.0146(10) 0.0131(12)
C5A 0.072(2) 0.0523(18) 0.0387(16) -0.0089(14) 0.0239(15) -0.0058(16)
O51A 0.117(2) 0.0541(15) 0.0593(15) -0.0150(12) 0.0496(15) 0.0008(15)
C6A 0.076(2) 0.0404(16) 0.0440(16) -0.0006(13) 0.0305(16) 0.0059(15)
O61A 0.149(3) 0.0439(13) 0.0591(16) -0.0035(12) 0.0556(17) -0.0065(15)
C1B 0.0602(19) 0.0425(15) 0.0370(14) 0.0042(12) 0.0216(13) 0.0086(14)
O11B 0.0718(15) 0.0485(12) 0.0484(12) 0.0041(10) 0.0329(11) 0.0110(11)
C12B 0.102(3) 0.065(2) 0.068(2) 0.0095(19) 0.043(2) 0.035(2)
C13B 0.108(4) 0.085(3) 0.087(3) 0.005(3) 0.051(3) 0.030(3)
C14B 0.165(6) 0.119(5) 0.089(3) 0.001(3) 0.060(4) 0.067(4)
C2B 0.0481(18) 0.063(2) 0.0475(17) -0.0054(15) 0.0176(14) -0.0005(15)
O21B 0.0504(15) 0.130(3) 0.0703(17) -0.0298(19) 0.0102(13) 0.0104(16)
C3B 0.0567(19) 0.0532(18) 0.0500(18) -0.0171(15) 0.0210(15) -0.0097(15)
O31B 0.091(2) 0.089(2) 0.089(2) -0.0505(17) 0.0398(17) -0.0301(17)
C32B 0.102(5) 0.093(5) 0.094(4) -0.048(4) 0.018(4) 0.000(4)
C33B 0.112(5) 0.118(5) 0.085(4) 0.001(4) 0.013(4) 0.004(5)
C34B 0.136(6) 0.151(6) 0.142(6) 0.012(5) 0.039(5) 0.003(5)
C32D 0.102(5) 0.093(5) 0.094(4) -0.048(4) 0.018(4) 0.000(4)
C33D 0.112(5) 0.118(5) 0.085(4) 0.001(4) 0.013(4) 0.004(5)
C34D 0.136(6) 0.151(6) 0.142(6) 0.012(5) 0.039(5) 0.003(5)
C4B 0.0617(19) 0.0325(14) 0.0503(17) 0.0003(13) 0.0307(15) 0.0016(13)
O41B 0.0782(16) 0.0364(11) 0.0714(15) -0.0034(11) 0.0459(13) 0.0021(11)
C5B 0.0483(16) 0.0350(14) 0.0441(15) 0.0078(12) 0.0172(13) 0.0022(12)
O51B 0.0647(14) 0.0346(10) 0.0471(11) 0.0071(9) 0.0290(10) 0.0010(10)
C6B 0.0580(18) 0.0328(13) 0.0361(14) 0.0051(11) 0.0159(12) -0.0025(12)
O61B 0.0863(17) 0.0443(12) 0.0381(11) -0.0031(9) 0.0252(11) -0.0187(11)

loop_
_atom_type_symbol
_atom_type_description
_atom_type_scat_dispersion_real
_atom_type_scat_dispersion_imag
_atom_type_scat_source
C C 0.0033 0.0016 'International Tables Vol C Tables 4.2.6.8 and 6.1.1.4'
H H 0.0000 0.0000 'International Tables Vol C Tables 4.2.6.8 and 6.1.1.4'
O O 0.0106 0.0060 'International Tables Vol C Tables 4.2.6.8 and 6.1.1.4'

loop_
_geom_angle_atom_site_label_1
_geom_angle_atom_site_label_2
_geom_angle_atom_site_label_3
_geom_angle
O11A C1A C6A 106.2(2)
O11A C1A C2A 110.4(3)
C6A C1A C2A 111.9(3)
O11A C1A H1A 109.5
C6A C1A H1A 109.5
C2A C1A H1A 109.5
C1A O11A C12A 123.1(8)
C1A O11A C12C 112.1(3)
C12A O11A C12C 26.0(7)
O11A C12A C13A 106.5(9)
O11A C12A H12A 110.4
C13A C12A H12A 110.4
O11A C12A H12B 110.4
C13A C12A H12B 110.4
H12A C12A H12B 108.6
C14A C13A C12A 119.4(14)
C14A C13A H13A 120.3
C12A C13A H13A 120.3
C13A C14A H14A 120.0
C13A C14A H14B 120.0
H14A C14A H14B 120.0
O11A C12C C13C 108.2(4)
O11A C12C H12E 110.1
C13C C12C H12E 110.1
O11A C12C H12F 110.1
C13C C12C H12F 110.1
H12E C12C H12F 108.4
C14C C13C C12C 119.1(8)
C14C C13C H13C 120.4
C12C C13C H13C 120.4
C13C C14C H14E 120.0
C13C C14C H14F 120.0
H14E C14C H14F 120.0
O21A C2A C1A 111.1(3)
O21A C2A C3A 111.2(2)
C1A C2A C3A 111.0(3)
O21A C2A H2A 107.8
C1A C2A H2A 107.8
C3A C2A H2A 107.8
C2A O21A H21A 109.5
O31A C3A C4A 110.9(2)
O31A C3A C2A 108.1(2)
C4A C3A C2A 107.6(2)
O31A C3A H3A 110.1
C4A C3A H3A 110.1
C2A C3A H3A 110.1
C32A O31A C3A 121.9(4)
C32A O31A C32C 26.5(4)
C3A O31A C32C 105.2(4)
O31A C32A C33A 110.6(5)
O31A C32A H32A 109.5
C33A C32A H32A 109.5
O31A C32A H32B 109.5
C33A C32A H32B 109.5
H32A C32A H32B 108.1
C34A C33A C32A 125.1(7)
C34A C33A H33A 117.4
C32A C33A H33A 117.4
C33A C34A H34A 120.0
C33A C34A H34B 120.0
H34A C34A H34B 120.0
C33C C32C O31A 111.1(7)
C33C C32C H32E 109.4
O31A C32C H32E 109.4
C33C C32C H32F 109.4
O31A C32C H32F 109.4
H32E C32C H32F 108.0
C34C C33C C32C 129.1(11)
C34C C33C H33C 115.5
C32C C33C H33C 115.5
C33C C34C H34E 120.0
C33C C34C H34F 120.0
H34E C34C H34F 120.0
O41A C4A C3A 112.0(2)
O41A C4A C5A 110.3(3)
C3A C4A C5A 109.4(3)
O41A C4A H4A 108.4
C3A C4A H4A 108.4
C5A C4A H4A 108.4
C4A O41A H41A 109.5
O51A C5A C4A 109.7(3)
O51A C5A C6A 109.7(3)
C4A C5A C6A 108.4(2)
O51A C5A H5A 109.7
C4A C5A H5A 109.7
C6A C5A H5A 109.7
C5A O51A H51A 109.5
O61A C6A C1A 110.8(3)
O61A C6A C5A 108.1(3)
C1A C6A C5A 112.2(3)
O61A C6A H6A 108.5
C1A C6A H6A 108.5
C5A C6A H6A 108.5
C6A O61A H61A 109.5
O11B C1B C2B 108.6(3)
O11B C1B C6B 109.0(2)
C2B C1B C6B 111.4(2)
O11B C1B H1B 109.3
C2B C1B H1B 109.3
C6B C1B H1B 109.3
C12B O11B C1B 113.8(2)
C13B C12B O11B 112.8(3)
C13B C12B H12C 109.0
O11B C12B H12C 109.0
C13B C12B H12D 109.0
O11B C12B H12D 109.0
H12C C12B H12D 107.8
C14B C13B C12B 126.4(6)
C14B C13B H13B 116.8
C12B C13B H13B 116.8
C13B C14B H14C 120.0
C13B C14B H14D 120.0
H14C C14B H14D 120.0
O21B C2B C1B 110.6(3)
O21B C2B C3B 109.6(3)
C1B C2B C3B 111.0(3)
O21B C2B H2B 108.5
C1B C2B H2B 108.5
C3B C2B H2B 108.5
C2B O21B H21B 109.5
O31B C3B C4B 110.1(3)
O31B C3B C2B 107.5(3)
C4B C3B C2B 109.7(3)
O31B C3B H3B 109.8
C4B C3B H3B 109.8
C2B C3B H3B 109.8
C32D O31B C3B 121.9(5)
C32D O31B C32B 34.1(5)
C3B O31B C32B 108.6(5)
C33B C32B O31B 115.6(8)
C33B C32B H32C 108.4
O31B C32B H32C 108.4
C33B C32B H32D 108.4
O31B C32B H32D 108.4
H32C C32B H32D 107.4
C34B C33B C32B 124.4(11)
C34B C33B H33B 117.8
C32B C33B H33B 117.8
C33B C34B H34C 120.0
C33B C34B H34D 120.0
H34C C34B H34D 120.0
O31B C32D C33D 100.5(6)
O31B C32D H32G 111.7
C33D C32D H32G 111.7
O31B C32D H32H 111.7
C33D C32D H32H 111.7
H32G C32D H32H 109.4
C34D C33D C32D 120.0(10)
C34D C33D H33D 120.0
C32D C33D H33D 120.0
C33D C34D H34G 120.0
C33D C34D H34H 120.0
H34G C34D H34H 120.0
O41B C4B C5B 108.1(2)
O41B C4B C3B 112.1(3)
C5B C4B C3B 110.7(2)
O41B C4B H4B 108.6
C5B C4B H4B 108.6
C3B C4B H4B 108.6
C4B O41B H41B 109.5
O51B C5B C4B 110.7(2)
O51B C5B C6B 108.9(2)
C4B C5B C6B 109.5(2)
O51B C5B H5B 109.2
C4B C5B H5B 109.2
C6B C5B H5B 109.2
C5B O51B H51B 109.5
O61B C6B C5B 109.0(2)
O61B C6B C1B 111.7(2)
C5B C6B C1B 111.8(2)
O61B C6B H6B 108.1
C5B C6B H6B 108.1
C1B C6B H6B 108.1
C6B O61B H61B 109.5

loop_
_geom_bond_atom_site_label_1
_geom_bond_atom_site_label_2
_geom_bond_distance
C1A O11A 1.433(3)
C1A C6A 1.512(5)
C1A C2A 1.520(5)
C1A H1A 0.9900
O11A C12A 1.447(8)
O11A C12C 1.451(5)
C12A C13A 1.459(9)
C12A H12A 0.9800
C12A H12B 0.9800
C13A C14A 1.335(9)
C13A H13A 0.9400
C14A H14A 0.9400
C14A H14B 0.9400
C12C C13C 1.465(6)
C12C H12E 0.9800
C12C H12F 0.9800
C13C C14C 1.337(7)
C13C H13C 0.9400
C14C H14E 0.9400
C14C H14F 0.9400
C2A O21A 1.421(4)
C2A C3A 1.531(4)
C2A H2A 0.9900
O21A H21A 0.8300
C3A O31A 1.425(4)
C3A C4A 1.513(4)
C3A H3A 0.9900
O31A C32A 1.418(5)
O31A C32C 1.470(8)
C32A C33A 1.458(7)
C32A H32A 0.9800
C32A H32B 0.9800
C33A C34A 1.325(7)
C33A H33A 0.9400
C34A H34A 0.9400
C34A H34B 0.9400
C32C C33C 1.453(8)
C32C H32E 0.9800
C32C H32F 0.9800
C33C C34C 1.305(9)
C33C H33C 0.9400
C34C H34E 0.9400
C34C H34F 0.9400
C4A O41A 1.427(3)
C4A C5A 1.520(4)
C4A H4A 0.9900
O41A H41A 0.8300
C5A O51A 1.424(4)
C5A C6A 1.534(4)
C5A H5A 0.9900
O51A H51A 0.8300
C6A O61A 1.424(4)
C6A H6A 0.9900
O61A H61A 0.8300
C1B O11B 1.438(3)
C1B C2B 1.512(5)
C1B C6B 1.520(4)
C1B H1B 0.9900
O11B C12B 1.430(4)
C12B C13B 1.429(6)
C12B H12C 0.9800
C12B H12D 0.9800
C13B C14B 1.291(7)
C13B H13B 0.9400
C14B H14C 0.9400
C14B H14D 0.9400
C2B O21B 1.430(4)
C2B C3B 1.521(4)
C2B H2B 0.9900
O21B H21B 0.8300
C3B O31B 1.425(4)
C3B C4B 1.514(5)
C3B H3B 0.9900
O31B C32D 1.412(7)
O31B C32B 1.456(8)
C32B C33B 1.445(8)
C32B H32C 0.9800
C32B H32D 0.9800
C33B C34B 1.314(9)
C33B H33B 0.9400
C34B H34C 0.9400
C34B H34D 0.9400
C32D C33D 1.447(8)
C32D H32G 0.9800
C32D H32H 0.9800
C33D C34D 1.315(9)
C33D H33D 0.9400
C34D H34G 0.9400
C34D H34H 0.9400
C4B O41B 1.423(3)
C4B C5B 1.513(4)
C4B H4B 0.9900
O41B H41B 0.8300
C5B O51B 1.427(3)
C5B C6B 1.515(4)
C5B H5B 0.9900
O51B H51B 0.8300
C6B O61B 1.422(3)
C6B H6B 0.9900
O61B H61B 0.8300

loop_
_geom_torsion_atom_site_label_1
_geom_torsion_atom_site_label_2
_geom_torsion_atom_site_label_3
_geom_torsion_atom_site_label_4
_geom_torsion
C6A C1A O11A C12A 159.8(8)
C2A C1A O11A C12A -78.8(8)
C6A C1A O11A C12C 133.1(4)
C2A C1A O11A C12C -105.4(4)
C1A O11A C12A C13A -120.6(11)
C12C O11A C12A C13A -48.8(13)
O11A C12A C13A C14A -132(2)
C1A O11A C12C C13C 177.4(5)
C12A O11A C12C C13C 56.6(16)
O11A C12C C13C C14C 128.6(7)
O11A C1A C2A O21A 64.3(3)
C6A C1A C2A O21A -177.8(2)
O11A C1A C2A C3A -171.4(2)
C6A C1A C2A C3A -53.4(3)
O21A C2A C3A O31A -56.2(3)
C1A C2A C3A O31A 179.6(2)
O21A C2A C3A C4A -176.0(3)
C1A C2A C3A C4A 59.8(3)
C4A C3A O31A C32A -127.5(4)
C2A C3A O31A C32A 114.8(4)
C4A C3A O31A C32C -104.9(6)
C2A C3A O31A C32C 137.4(6)
C3A O31A C32A C33A 90.2(6)
C32C O31A C32A C33A 33.9(12)
O31A C32A C33A C34A 121.7(8)
C32A O31A C32C C33C -42.0(10)
C3A O31A C32C C33C -174.9(8)
O31A C32C C33C C34C -131.8(15)
O31A C3A C4A O41A 54.2(3)
C2A C3A C4A O41A 172.2(2)
O31A C3A C4A C5A 176.8(2)
C2A C3A C4A C5A -65.2(3)
O41A C4A C5A O51A 66.8(3)
C3A C4A C5A O51A -56.8(3)
O41A C4A C5A C6A -173.4(3)
C3A C4A C5A C6A 63.0(3)
O11A C1A C6A O61A -67.1(3)
C2A C1A C6A O61A 172.4(2)
O11A C1A C6A C5A 171.9(2)
C2A C1A C6A C5A 51.4(3)
O51A C5A C6A O61A -58.2(4)
C4A C5A C6A O61A -178.0(3)
O51A C5A C6A C1A 64.2(3)
C4A C5A C6A C1A -55.6(4)
C2B C1B O11B C12B -125.6(3)
C6B C1B O11B C12B 112.9(3)
C1B O11B C12B C13B 176.1(4)
O11B C12B C13B C14B 130.3(5)
O11B C1B C2B O21B 63.8(3)
C6B C1B C2B O21B -176.1(3)
O11B C1B C2B C3B -174.4(3)
C6B C1B C2B C3B -54.3(4)
O21B C2B C3B O31B -60.9(4)
C1B C2B C3B O31B 176.7(3)
O21B C2B C3B C4B 179.4(3)
C1B C2B C3B C4B 56.9(4)
C4B C3B O31B C32D -90.9(6)
C2B C3B O31B C32D 149.6(5)
C4B C3B O31B C32B -125.8(7)
C2B C3B O31B C32B 114.7(7)
C32D O31B C32B C33B 61.4(12)
C3B O31B C32B C33B -178.7(10)
O31B C32B C33B C34B -151.7(14)
C3B O31B C32D C33D -74.2(9)
C32B O31B C32D C33D 1.3(11)
O31B C32D C33D C34D 134.5(11)
O31B C3B C4B O41B 61.2(3)
C2B C3B C4B O41B 179.4(3)
O31B C3B C4B C5B -177.9(3)
C2B C3B C4B C5B -59.8(3)
O41B C4B C5B O51B 62.3(3)
C3B C4B C5B O51B -60.9(3)
O41B C4B C5B C6B -177.6(2)
C3B C4B C5B C6B 59.2(3)
O51B C5B C6B O61B -58.8(3)
C4B C5B C6B O61B 179.9(2)
O51B C5B C6B C1B 65.1(3)
C4B C5B C6B C1B -56.1(3)
O11B C1B C6B O61B -63.5(3)
C2B C1B C6B O61B 176.7(2)
O11B C1B C6B C5B 174.0(2)
C2B C1B C6B C5B 54.2(3)
